data_1541968
loop_
_publ_author_name
'Gladyshevskii, R.E.'
'Cenzual, K.'
'Parthe, E.'

_publ_section_title
;
 Er2 Rh Si3 and R2 Co Ga3 (R=Y, Tb, Dy, Ho, Er, Tm, Yb) with Lu2Co Ga3
 type structure: new members of the AlB2 structure family
;
_journal_name_full 'Journal of Alloys Compd.'
_journal_page_first 221
_journal_page_last 228
_journal_volume 189
_journal_year 1992
_chemical_formula_sum 'Er2 Rh Si3'
_space_group_IT_number 194
_symmetry_space_group_name_Hall '-P 6c 2c'
_symmetry_space_group_name_H-M 'P 63/m m c'
_cell_angle_alpha 90
_cell_angle_beta 90
_cell_angle_gamma 120
_cell_formula_units_Z 4
_cell_length_a 8.113
_cell_length_b 8.113
_cell_length_c 7.7556
_cell_volume 442.088
_citation_journal_id_ASTM JALCEU
_cod_data_source_file Gladyshevskii_JALCEU_1992_1523.cif
_cod_data_source_block Er2Rh1Si3
_cod_original_cell_volume 442.0883
_cod_original_formula_sum 'Er2 Rh1 Si3'
_cod_database_code 1541968

loop_
_symmetry_equiv_pos_as_xyz
x,y,z
x-y,x,z+1/2
-y,x-y,z
-x,-y,z+1/2
-x+y,-x,z
y,-x+y,z+1/2
-y,-x,-z+1/2
x-y,-y,-z
x,x-y,-z+1/2
y,x,-z
-x+y,y,-z+1/2
-x,-x+y,-z
-x,-y,-z
-x+y,-x,-z-1/2
y,-x+y,-z
x,y,-z-1/2
x-y,x,-z
-y,x-y,-z-1/2
y,x,z-1/2
-x+y,y,z
-x,-x+y,z-1/2
-y,-x,z
x-y,-y,z-1/2
x,x-y,z

loop_
_atom_site_label
_atom_site_type_symbol
_atom_site_fract_x
_atom_site_fract_y
_atom_site_fract_z
_atom_site_occupancy
_atom_site_U_iso_or_equiv
Si1 Si 0.1669 0.3338 0.00138 1 0.0
Er1 Er 0.50914 0.01828 0.25 1 0.0
Er2 Er 0 0 0.25 1 0.0
Rh1 Rh 0.3333 0.6667 0.03241 1 0.0
